data_1556028
loop_
_publ_author_name
'Perveen, Saima'
'Zhao, Zhifei'
'Zhang, Guoxiang'
'Liu, Jian'
'Anwar, Muhammad'
'Fang, Xinqiang'

_publ_section_title
;
 Enantioselective Synthesis of 1,2-Dihydronaphthalenes via Oxidative
 N-Heterocyclic Carbene Catalysis.
;
_journal_issue 10
_journal_name_full 'Organic letters'
_journal_page_first 2470
_journal_page_last 2473
_journal_paper_doi 10.1021/acs.orglett.7b00555
_journal_volume 19
_journal_year 2017
_chemical_absolute_configuration ad
_chemical_formula_moiety '6(C32 H27 Br O2)'
_chemical_formula_sum 'C32 H27 Br O2'
_chemical_formula_weight 523.44
_space_group_crystal_system monoclinic
_space_group_IT_number 4
_space_group_name_Hall 'P 2yb'
_space_group_name_H-M_alt 'P 1 21 1'
_atom_sites_solution_hydrogens mixed
_audit_creation_method SHELXL-2016/6
_cell_angle_alpha 90
_cell_angle_beta 91.141(10)
_cell_angle_gamma 90
_cell_formula_units_Z 6
_cell_length_a 9.624(4)
_cell_length_b 31.096(16)
_cell_length_c 13.229(7)
_cell_measurement_reflns_used 9087
_cell_measurement_temperature 293(2)
_cell_measurement_theta_max 27.5087
_cell_measurement_theta_min 2.4964
_cell_volume 3958(3)
_computing_cell_refinement 'CrystalClear (Rigaku Inc., 2008)'
_computing_data_collection 'CrystalClear (Rigaku Inc., 2008)'
_computing_data_reduction 'CrystalClear (Rigaku Inc., 2008)'
_computing_structure_refinement 'SHELXL-2016/6 (Sheldrick, 2016)'
_computing_structure_solution 'SHELXT 2014/5 (Sheldrick, 2014)'
_diffrn_ambient_temperature 293(2)
_diffrn_measured_fraction_theta_full 0.982
_diffrn_measured_fraction_theta_max 0.970
_diffrn_measurement_device_type 'Saturn724+ (2x2 bin mode)'
_diffrn_measurement_method CCD_Profile_fitting
_diffrn_radiation_type MoK\a
_diffrn_radiation_wavelength 0.71073
_diffrn_reflns_av_R_equivalents 0.0892
_diffrn_reflns_av_unetI/netI 0.1406
_diffrn_reflns_Laue_measured_fraction_full 0.982
_diffrn_reflns_Laue_measured_fraction_max 0.970
_diffrn_reflns_limit_h_max 12
_diffrn_reflns_limit_h_min -12
_diffrn_reflns_limit_k_max 40
_diffrn_reflns_limit_k_min -40
_diffrn_reflns_limit_l_max 17
_diffrn_reflns_limit_l_min -17
_diffrn_reflns_number 31505
_diffrn_reflns_point_group_measured_fraction_full 0.956
_diffrn_reflns_point_group_measured_fraction_max 0.936
_diffrn_reflns_theta_full 25.242
_diffrn_reflns_theta_max 27.465
_diffrn_reflns_theta_min 2.216
_diffrn_source 'Sealed Tube'
_exptl_absorpt_coefficient_mu 1.584
_exptl_absorpt_correction_T_max 1.0000
_exptl_absorpt_correction_T_min 0.6736
_exptl_absorpt_correction_type multi-scan
_exptl_absorpt_process_details 'SADABS (Sheldrick, 2008)'
_exptl_crystal_colour White
_exptl_crystal_density_diffrn 1.318
_exptl_crystal_description Prism
_exptl_crystal_F_000 1620
_exptl_crystal_size_max 0.500
_exptl_crystal_size_mid 0.150
_exptl_crystal_size_min 0.150
_refine_diff_density_max 0.361
_refine_diff_density_min -0.283
_refine_diff_density_rms 0.054
_refine_ls_abs_structure_details
;
 Flack x determined using 2188 quotients [(I+)-(I-)]/[(I+)+(I-)]
 (Parsons, Flack and Wagner, Acta Cryst. B69 (2013) 249-259).
;
_refine_ls_abs_structure_Flack 0.035(10)
_refine_ls_extinction_method none
_refine_ls_goodness_of_fit_ref 1.151
_refine_ls_hydrogen_treatment constr
_refine_ls_matrix_type full
_refine_ls_number_parameters 951
_refine_ls_number_reflns 16993
_refine_ls_number_restraints 29
_refine_ls_restrained_S_all 1.153
_refine_ls_R_factor_all 0.1837
_refine_ls_R_factor_gt 0.1070
_refine_ls_shift/su_max 0.001
_refine_ls_shift/su_mean 0.000
_refine_ls_structure_factor_coef Fsqd
_refine_ls_weighting_details 'w=1/[\s^2^(Fo^2^)+(0.0405P)^2^+0.7027P] where P=(Fo^2^+2Fc^2^)/3'
_refine_ls_weighting_scheme calc
_refine_ls_wR_factor_gt 0.1661
_refine_ls_wR_factor_ref 0.1981
_reflns_Friedel_coverage 0.895
_reflns_Friedel_fraction_full 0.930
_reflns_Friedel_fraction_max 0.901
_reflns_number_gt 9443
_reflns_number_total 16993
_reflns_threshold_expression 'I > 2\s(I)'
_cod_data_source_file ol7b00555_si_001.cif
_cod_data_source_block Compound-1
_cod_depositor_comments
;
The following automatic conversions were performed:

data item '_exptl_absorpt_correction_type' value 'Multi-scan' was
changed to 'multi-scan' in accordance with the
/home/saulius/struct/COD-crude-data/automatic-downloads/DataCite-retrospective/ACS/depositions/lib/dictionaries/cif_core.dic
dictionary named 'cif_core.dic' version 2.4.2 last updated on
2011-04-26.

Automatic conversion script
Id: cif_fix_values 6909 2019-04-08 15:41:33Z antanas 
;
_cod_original_sg_symbol_H-M 'P 21'
_cod_database_code 1556028
_shelx_shelxl_version_number 2016/6
_shelx_space_group_comment
;
The symmetry employed for this shelxl refinement is uniquely defined
by the following loop, which should always be used as a source of
symmetry information in preference to the above space-group names.
They are only intended as comments.
;
_shelx_estimated_absorpt_t_min 0.505
_shelx_estimated_absorpt_t_max 0.797

loop_
_space_group_symop_operation_xyz
'x, y, z'
'-x, y+1/2, -z'

loop_
_atom_site_label
_atom_site_type_symbol
_atom_site_fract_x
_atom_site_fract_y
_atom_site_fract_z
_atom_site_U_iso_or_equiv
_atom_site_adp_type
_atom_site_occupancy
_atom_site_site_symmetry_order
_atom_site_calc_flag
_atom_site_refinement_flags_posn
_atom_site_refinement_flags_adp
Br1 Br 0.81325(16) 0.33995(7) -0.15322(13) 0.0952(6) Uani 1 1 d . .
Br2 Br -0.21847(16) 0.64720(6) 0.17173(14) 0.0964(6) Uani 1 1 d . .
Br3 Br 0.11774(13) 0.53479(5) 1.30951(11) 0.0699(4) Uani 1 1 d . .
O1 O 0.6811(13) 0.2631(4) 0.5266(9) 0.107(4) Uani 1 1 d . .
O2 O 0.3636(11) 0.4094(3) 0.2777(9) 0.089(3) Uani 1 1 d . .
O3 O 0.0018(16) 0.7364(5) 0.9020(14) 0.147(5) Uani 1 1 d . .
O4 O 0.2271(11) 0.5894(3) 0.6041(8) 0.089(3) Uani 1 1 d . .
O5 O 0.2977(10) 0.4264(3) 0.5858(7) 0.083(3) Uani 1 1 d . .
O6 O 0.5645(10) 0.5639(3) 0.8800(7) 0.074(3) Uani 1 1 d . .
C1 C 0.162(3) 0.2949(9) -0.5346(18) 0.192(11) Uani 1 1 d D U
H1A H 0.261401 0.298298 -0.532313 0.288 Uiso 1 1 calc R U
H1B H 0.118675 0.322588 -0.532050 0.288 Uiso 1 1 calc R U
H1C H 0.135001 0.280575 -0.596228 0.288 Uiso 1 1 calc R U
C2 C 0.118(3) 0.2685(7) -0.4463(15) 0.155(10) Uani 1 1 d D .
H2A H 0.157831 0.239943 -0.451324 0.186 Uiso 1 1 calc R U
H2B H 0.017835 0.265709 -0.447892 0.186 Uiso 1 1 calc R U
C3 C 0.1652(19) 0.2891(6) -0.3451(13) 0.094(5) Uani 1 1 d . .
C4 C 0.1255(17) 0.3292(6) -0.3166(12) 0.091(5) Uani 1 1 d . .
H4 H 0.071941 0.345872 -0.360980 0.110 Uiso 1 1 calc R U
C5 C 0.1628(14) 0.3455(5) -0.2242(10) 0.072(4) Uani 1 1 d . .
H5 H 0.136817 0.373475 -0.208077 0.087 Uiso 1 1 calc R U
C6 C 0.2377(12) 0.3218(4) -0.1541(9) 0.055(3) Uani 1 1 d . .
C7 C 0.2817(16) 0.2806(5) -0.1835(13) 0.084(5) Uani 1 1 d . .
H7 H 0.336546 0.263930 -0.139977 0.101 Uiso 1 1 calc R U
C8 C 0.2425(19) 0.2651(5) -0.2777(12) 0.089(5) Uani 1 1 d . .
H8 H 0.269388 0.237468 -0.295971 0.107 Uiso 1 1 calc R U
C9 C 0.2761(12) 0.3401(4) -0.0542(9) 0.053(3) Uani 1 1 d . .
C10 C 0.1800(12) 0.3573(4) 0.0062(10) 0.057(3) Uani 1 1 d . .
H10 H 0.087687 0.356720 -0.015843 0.068 Uiso 1 1 calc R U
C11 C 0.2127(12) 0.3776(4) 0.1077(9) 0.059(3) Uani 1 1 d . .
H11 H 0.238784 0.407623 0.095379 0.071 Uiso 1 1 calc R U
C12 C 0.3395(13) 0.3550(4) 0.1537(9) 0.058(3) Uani 1 1 d . .
H12 H 0.312372 0.324990 0.163913 0.070 Uiso 1 1 calc R U
C13 C 0.4552(13) 0.3545(4) 0.0782(10) 0.062(4) Uani 1 1 d . .
C14 C 0.5948(15) 0.3633(5) 0.1038(11) 0.077(4) Uani 1 1 d . .
H14 H 0.616999 0.371218 0.169962 0.093 Uiso 1 1 calc R U
C15 C 0.6999(15) 0.3608(5) 0.0350(12) 0.077(4) Uani 1 1 d . .
H15 H 0.791007 0.367689 0.053488 0.092 Uiso 1 1 calc R U
C16 C 0.6666(13) 0.3480(4) -0.0613(11) 0.064(4) Uani 1 1 d . .
C17 C 0.5324(12) 0.3405(4) -0.0899(9) 0.056(3) Uani 1 1 d . .
H17 H 0.512403 0.332258 -0.156192 0.067 Uiso 1 1 calc R U
C18 C 0.4234(12) 0.3450(3) -0.0221(9) 0.048(3) Uani 1 1 d . .
C19 C 0.3853(13) 0.3717(5) 0.2550(11) 0.068(4) Uani 1 1 d . .
C20 C 0.4554(13) 0.3423(5) 0.3289(9) 0.063(3) Uani 1 1 d . .
C21 C 0.5035(14) 0.3015(5) 0.3018(10) 0.071(4) Uani 1 1 d . .
H21 H 0.485897 0.291114 0.236903 0.086 Uiso 1 1 calc R U
C22 C 0.5758(17) 0.2768(5) 0.3697(13) 0.084(5) Uani 1 1 d . .
H22 H 0.605865 0.249627 0.350896 0.101 Uiso 1 1 calc R U
C23 C 0.6044(17) 0.2913(6) 0.4637(12) 0.082(4) Uani 1 1 d . .
C24 C 0.5580(17) 0.3301(5) 0.4942(11) 0.084(5) Uani 1 1 d . .
H24 H 0.576071 0.339230 0.560173 0.101 Uiso 1 1 calc R U
C25 C 0.4838(15) 0.3565(4) 0.4285(11) 0.072(4) Uani 1 1 d . .
H25 H 0.453063 0.383318 0.449684 0.087 Uiso 1 1 calc R U
C26 C 0.715(3) 0.2768(7) 0.6255(14) 0.144(9) Uani 1 1 d . .
H26A H 0.769453 0.255134 0.659148 0.217 Uiso 1 1 calc R U
H26B H 0.630761 0.281507 0.661931 0.217 Uiso 1 1 calc R U
H26C H 0.766671 0.303113 0.622777 0.217 Uiso 1 1 calc R U
C27 C 0.0894(12) 0.3780(4) 0.1780(9) 0.054(3) Uani 1 1 d . .
C28 C 0.0163(14) 0.3406(5) 0.1986(12) 0.083(4) Uani 1 1 d . .
H28 H 0.038537 0.314816 0.166999 0.100 Uiso 1 1 calc R U
C29 C -0.0930(16) 0.3425(6) 0.2688(13) 0.093(5) Uani 1 1 d . .
H29 H -0.138097 0.317288 0.287030 0.112 Uiso 1 1 calc R U
C30 C -0.1331(16) 0.3804(6) 0.3099(13) 0.083(4) Uani 1 1 d . .
H30 H -0.208572 0.381370 0.352723 0.099 Uiso 1 1 calc R U
C31 C -0.0627(18) 0.4163(6) 0.2882(14) 0.094(5) Uani 1 1 d . .
H31 H -0.088004 0.442129 0.318333 0.113 Uiso 1 1 calc R U
C32 C 0.0453(15) 0.4159(5) 0.2228(12) 0.077(4) Uani 1 1 d . .
H32 H 0.090354 0.441515 0.207872 0.092 Uiso 1 1 calc R U
C33 C 0.644(2) 0.7159(8) -0.1191(14) 0.135(8) Uani 1 1 d . .
H33A H 0.671314 0.724794 -0.185285 0.203 Uiso 1 1 calc R U
H33B H 0.699766 0.691973 -0.097338 0.203 Uiso 1 1 calc R U
H33C H 0.656347 0.739347 -0.072568 0.203 Uiso 1 1 calc R U
C34 C 0.4951(18) 0.7030(6) -0.1225(12) 0.096(5) Uani 1 1 d . .
H34A H 0.483997 0.678496 -0.167327 0.115 Uiso 1 1 calc R U
H34B H 0.440163 0.726460 -0.150395 0.115 Uiso 1 1 calc R U
C35 C 0.4400(15) 0.6913(5) -0.0190(11) 0.073(4) Uani 1 1 d . .
C36 C 0.4560(15) 0.6495(5) 0.0169(12) 0.081(4) Uani 1 1 d . .
H36 H 0.494901 0.628809 -0.024673 0.097 Uiso 1 1 calc R U
C37 C 0.4154(15) 0.6379(5) 0.1131(11) 0.072(4) Uani 1 1 d . .
H37 H 0.428747 0.609709 0.134841 0.086 Uiso 1 1 calc R U
C38 C 0.3550(13) 0.6675(5) 0.1781(11) 0.063(4) Uani 1 1 d . .
C39 C 0.3363(18) 0.7079(5) 0.1403(13) 0.091(5) Uani 1 1 d . .
H39 H 0.293807 0.728422 0.180537 0.110 Uiso 1 1 calc R U
C40 C 0.3780(17) 0.7199(5) 0.0441(13) 0.083(5) Uani 1 1 d . .
H40 H 0.363354 0.748004 0.022375 0.099 Uiso 1 1 calc R U
C41 C 0.3183(13) 0.6544(4) 0.2826(9) 0.055(3) Uani 1 1 d . .
C42 C 0.4175(13) 0.6418(4) 0.3465(9) 0.061(3) Uani 1 1 d . .
H42 H 0.508746 0.642821 0.324802 0.073 Uiso 1 1 calc R U
C43 C 0.3928(13) 0.6259(4) 0.4519(10) 0.060(3) Uani 1 1 d . .
H43 H 0.372761 0.595100 0.447451 0.072 Uiso 1 1 calc R U
C44 C 0.2600(12) 0.6486(4) 0.4927(9) 0.055(3) Uani 1 1 d . .
H44 H 0.283646 0.678700 0.506506 0.066 Uiso 1 1 calc R U
C45 C 0.1408(11) 0.6480(4) 0.4147(9) 0.052(3) Uani 1 1 d . .
C46 C 0.0033(13) 0.6437(4) 0.4435(10) 0.065(3) Uani 1 1 d . .
H46 H -0.017794 0.640353 0.511396 0.078 Uiso 1 1 calc R U
C47 C -0.1018(14) 0.6443(4) 0.3707(12) 0.071(4) Uani 1 1 d . .
H47 H -0.193914 0.641675 0.389800 0.085 Uiso 1 1 calc R U
C48 C -0.0712(13) 0.6486(5) 0.2714(11) 0.066(4) Uani 1 1 d . .
C49 C 0.0648(13) 0.6531(4) 0.2394(10) 0.064(4) Uani 1 1 d . .
H49 H 0.084374 0.656340 0.171232 0.077 Uiso 1 1 calc R U
C50 C 0.1707(12) 0.6525(4) 0.3126(9) 0.052(3) Uani 1 1 d . .
C51 C 0.2190(14) 0.6279(5) 0.5922(10) 0.067(4) Uani 1 1 d . .
C52 C 0.1701(13) 0.6553(4) 0.6753(10) 0.059(3) Uani 1 1 d . .
C53 C 0.1685(15) 0.6398(6) 0.7717(12) 0.090(5) Uani 1 1 d . .
H53 H 0.202685 0.612450 0.785393 0.108 Uiso 1 1 calc R U
C54 C 0.1143(18) 0.6655(8) 0.8522(13) 0.102(6) Uani 1 1 d . .
H54 H 0.111655 0.655429 0.918362 0.123 Uiso 1 1 calc R U
C55 C 0.066(2) 0.7062(8) 0.826(2) 0.115(7) Uani 1 1 d . .
C56 C 0.067(2) 0.7215(7) 0.7331(18) 0.113(6) Uani 1 1 d . .
H56 H 0.031491 0.748594 0.718613 0.135 Uiso 1 1 calc R U
C57 C 0.1207(15) 0.6974(5) 0.6606(14) 0.086(5) Uani 1 1 d . .
H57 H 0.125657 0.709145 0.596121 0.103 Uiso 1 1 calc R U
C58 C 0.008(3) 0.7192(10) 0.9935(17) 0.172(10) Uani 1 1 d . U
H58A H -0.047221 0.735819 1.038523 0.206 Uiso 1 1 d R U
H58B H 0.103159 0.719119 1.017493 0.206 Uiso 1 1 d R U
H58C H -0.025861 0.690209 0.990773 0.206 Uiso 1 1 d R U
C59 C 0.5146(13) 0.6314(4) 0.5219(10) 0.058(3) Uani 1 1 d . .
C60 C 0.5725(15) 0.6712(5) 0.5392(11) 0.077(4) Uani 1 1 d . .
H60 H 0.536235 0.694936 0.504836 0.092 Uiso 1 1 calc R U
C61 C 0.6837(17) 0.6771(6) 0.6065(13) 0.087(5) Uani 1 1 d . .
H61 H 0.719886 0.704456 0.617189 0.104 Uiso 1 1 calc R U
C62 C 0.7394(15) 0.6431(7) 0.6564(12) 0.089(5) Uani 1 1 d . .
H62 H 0.814012 0.646903 0.701242 0.107 Uiso 1 1 calc R U
C63 C 0.6838(16) 0.6028(5) 0.6397(12) 0.082(4) Uani 1 1 d . .
H63 H 0.721029 0.579163 0.673728 0.098 Uiso 1 1 calc R U
C64 C 0.5735(14) 0.5973(5) 0.5731(10) 0.072(4) Uani 1 1 d . .
H64 H 0.537910 0.569835 0.562512 0.087 Uiso 1 1 calc R U
C65 C 0.857(3) 0.4320(6) 1.6489(15) 0.148(10) Uani 1 1 d . .
H65A H 0.897182 0.428837 1.715418 0.222 Uiso 1 1 calc R U
H65B H 0.925786 0.425964 1.599366 0.222 Uiso 1 1 calc R U
H65C H 0.780827 0.412191 1.640595 0.222 Uiso 1 1 calc R U
C66 C 0.8064(18) 0.4757(6) 1.6356(10) 0.094(5) Uani 1 1 d . .
H66A H 0.878671 0.495430 1.658006 0.112 Uiso 1 1 calc R U
H66B H 0.727199 0.479883 1.678783 0.112 Uiso 1 1 calc R U
C67 C 0.7620(14) 0.4874(5) 1.5240(9) 0.064(4) Uani 1 1 d . .
C68 C 0.8197(13) 0.5216(4) 1.4729(10) 0.062(4) Uani 1 1 d . .
H68 H 0.886175 0.538792 1.504830 0.075 Uiso 1 1 calc R U
C69 C 0.7793(11) 0.5300(4) 1.3760(10) 0.056(3) Uani 1 1 d . .
H69 H 0.818122 0.553462 1.343339 0.067 Uiso 1 1 calc R U
C70 C 0.6826(11) 0.5051(4) 1.3239(9) 0.047(3) Uani 1 1 d . .
C71 C 0.6202(12) 0.4718(4) 1.3768(10) 0.057(3) Uani 1 1 d . .
H71 H 0.551664 0.455077 1.345525 0.069 Uiso 1 1 calc R U
C72 C 0.6599(13) 0.4636(4) 1.4747(9) 0.062(4) Uani 1 1 d . .
H72 H 0.616869 0.441403 1.509300 0.074 Uiso 1 1 calc R U
C73 C 0.6505(11) 0.5138(4) 1.2147(8) 0.046(3) Uani 1 1 d . .
C74 C 0.7514(12) 0.5189(4) 1.1469(9) 0.054(3) Uani 1 1 d . .
H74 H 0.843221 0.516063 1.169032 0.065 Uiso 1 1 calc R U
C75 C 0.7235(11) 0.5291(4) 1.0369(8) 0.052(3) Uani 1 1 d . .
H75 H 0.713015 0.560359 1.030567 0.063 Uiso 1 1 calc R U
C76 C 0.5842(12) 0.5079(4) 1.0004(9) 0.056(3) Uani 1 1 d . .
H76 H 0.598891 0.476807 0.993842 0.067 Uiso 1 1 calc R U
C77 C 0.4686(12) 0.5155(4) 1.0745(9) 0.052(3) Uani 1 1 d . .
C78 C 0.3311(13) 0.5198(4) 1.0444(11) 0.069(4) Uani 1 1 d . .
H78 H 0.308148 0.518906 0.975784 0.082 Uiso 1 1 calc R U
C79 C 0.2262(11) 0.5255(5) 1.1137(10) 0.068(4) Uani 1 1 d . .
H79 H 0.133979 0.528027 1.092126 0.081 Uiso 1 1 calc R U
C80 C 0.2605(11) 0.5274(4) 1.2129(9) 0.055(3) Uani 1 1 d . .
C81 C 0.3960(11) 0.5239(3) 1.2462(9) 0.050(3) Uani 1 1 d . .
H81 H 0.416927 0.526478 1.314823 0.060 Uiso 1 1 calc R U
C82 C 0.5018(12) 0.5166(3) 1.1792(10) 0.052(3) Uani 1 1 d . .
C83 C 0.5439(12) 0.5261(4) 0.8968(9) 0.050(3) Uani 1 1 d . U
C84 C 0.4807(12) 0.4990(4) 0.8170(9) 0.051(3) Uani 1 1 d . .
C85 C 0.4810(13) 0.4535(5) 0.8196(9) 0.067(4) Uani 1 1 d . .
H85 H 0.523100 0.438938 0.873470 0.080 Uiso 1 1 calc R U
C86 C 0.4177(14) 0.4310(4) 0.7408(10) 0.069(4) Uani 1 1 d . .
H86 H 0.417918 0.401079 0.742652 0.083 Uiso 1 1 calc R U
C87 C 0.3547(13) 0.4515(4) 0.6601(9) 0.058(3) Uani 1 1 d . .
C88 C 0.3549(13) 0.4963(5) 0.6575(9) 0.061(4) Uani 1 1 d . .
H88 H 0.312057 0.510674 0.603750 0.074 Uiso 1 1 calc R U
C89 C 0.4181(12) 0.5192(4) 0.7341(9) 0.059(3) Uani 1 1 d . .
H89 H 0.419036 0.549023 0.730511 0.070 Uiso 1 1 calc R U
C90 C 0.2316(18) 0.4464(6) 0.5016(11) 0.100(6) Uani 1 1 d . .
H90A H 0.181844 0.425133 0.462655 0.150 Uiso 1 1 calc R U
H90B H 0.300330 0.459692 0.460361 0.150 Uiso 1 1 calc R U
H90C H 0.167917 0.467785 0.524811 0.150 Uiso 1 1 calc R U
C91 C 0.8438(12) 0.5157(4) 0.9732(9) 0.056(3) Uani 1 1 d . .
C92 C 0.8972(13) 0.4743(5) 0.9815(11) 0.076(4) Uani 1 1 d . .
H92 H 0.858696 0.454813 1.026473 0.091 Uiso 1 1 calc R U
C93 C 1.0071(17) 0.4621(6) 0.9230(14) 0.091(5) Uani 1 1 d . .
H93 H 1.045210 0.434817 0.930935 0.109 Uiso 1 1 calc R U
C94 C 1.0614(17) 0.4899(8) 0.8530(13) 0.093(6) Uani 1 1 d . .
H94 H 1.134118 0.481042 0.812604 0.112 Uiso 1 1 calc R U
C95 C 1.0096(17) 0.5293(7) 0.8434(13) 0.094(5) Uani 1 1 d . .
H95 H 1.047098 0.547966 0.796314 0.113 Uiso 1 1 calc R U
C96 C 0.9002(14) 0.5430(5) 0.9024(11) 0.072(4) Uani 1 1 d . .
H96 H 0.864824 0.570691 0.894246 0.087 Uiso 1 1 calc R U

loop_
_atom_site_aniso_label
_atom_site_aniso_U_11
_atom_site_aniso_U_22
_atom_site_aniso_U_33
_atom_site_aniso_U_23
_atom_site_aniso_U_13
_atom_site_aniso_U_12
Br1 0.0649(10) 0.1356(15) 0.0855(12) -0.0002(11) 0.0156(8) -0.0144(9)
Br2 0.0717(10) 0.1078(13) 0.1089(13) -0.0130(11) -0.0233(9) -0.0065(9)
Br3 0.0519(7) 0.0791(9) 0.0793(10) -0.0053(8) 0.0153(6) 0.0046(7)
O1 0.153(11) 0.085(8) 0.083(8) 0.003(7) -0.029(8) 0.018(7)
O2 0.088(7) 0.071(7) 0.107(9) -0.014(6) -0.026(6) 0.007(5)
O3 0.148(13) 0.142(13) 0.153(15) 0.012(12) 0.017(11) 0.022(10)
O4 0.105(8) 0.063(7) 0.101(8) 0.033(6) 0.029(6) 0.016(5)
O5 0.101(8) 0.085(7) 0.062(6) -0.004(5) -0.024(6) -0.003(6)
O6 0.102(7) 0.046(5) 0.072(6) 0.000(5) -0.015(5) -0.002(5)
C1 0.24(2) 0.19(2) 0.154(19) -0.018(16) -0.002(18) -0.051(18)
C2 0.26(3) 0.122(18) 0.087(14) -0.034(13) 0.008(17) -0.034(18)
C3 0.120(14) 0.087(12) 0.074(11) -0.018(10) -0.018(10) -0.012(10)
C4 0.107(13) 0.088(13) 0.078(11) 0.020(10) -0.019(10) 0.004(10)
C5 0.069(9) 0.085(10) 0.062(9) -0.003(8) -0.018(7) 0.002(8)
C6 0.046(7) 0.074(9) 0.045(7) -0.002(6) 0.003(6) -0.009(6)
C7 0.094(12) 0.066(10) 0.092(12) 0.004(9) -0.009(9) 0.000(8)
C8 0.149(15) 0.054(9) 0.065(10) -0.016(8) -0.010(10) -0.013(9)
C9 0.054(7) 0.046(7) 0.059(8) 0.009(6) -0.004(6) 0.001(6)
C10 0.047(7) 0.055(8) 0.066(8) -0.008(6) -0.030(6) 0.000(5)
C11 0.054(8) 0.070(9) 0.054(8) 0.001(7) 0.004(6) 0.005(6)
C12 0.058(8) 0.068(9) 0.049(8) -0.001(6) 0.001(6) -0.002(6)
C13 0.050(8) 0.069(9) 0.067(9) 0.021(7) -0.011(7) -0.008(6)
C14 0.066(10) 0.106(12) 0.059(9) -0.003(8) -0.010(8) -0.008(8)
C15 0.054(9) 0.085(11) 0.091(12) 0.016(9) -0.007(9) -0.017(7)
C16 0.049(8) 0.062(9) 0.082(10) 0.013(8) 0.007(7) -0.010(6)
C17 0.066(8) 0.052(7) 0.049(7) 0.013(6) -0.001(6) 0.004(6)
C18 0.064(7) 0.030(6) 0.051(7) 0.018(6) 0.000(6) -0.005(5)
C19 0.060(8) 0.063(9) 0.081(10) -0.013(8) 0.015(7) -0.010(7)
C20 0.068(8) 0.067(9) 0.053(8) -0.004(7) -0.005(6) 0.002(7)
C21 0.087(10) 0.075(10) 0.052(8) -0.019(7) -0.010(7) 0.018(8)
C22 0.109(13) 0.061(10) 0.083(12) -0.006(9) 0.006(10) 0.017(8)
C23 0.099(12) 0.085(12) 0.061(10) 0.001(9) 0.000(9) 0.002(9)
C24 0.115(13) 0.085(12) 0.051(9) -0.008(9) -0.008(9) -0.007(10)
C25 0.103(11) 0.038(7) 0.075(10) -0.015(7) 0.002(9) -0.002(7)
C26 0.23(3) 0.130(19) 0.074(13) 0.007(12) -0.043(15) 0.023(16)
C27 0.052(7) 0.064(8) 0.048(7) -0.016(6) -0.010(6) 0.018(6)
C28 0.066(9) 0.062(9) 0.123(13) -0.016(10) 0.021(9) -0.015(7)
C29 0.078(10) 0.078(11) 0.124(14) 0.036(11) 0.006(10) -0.010(9)
C30 0.064(10) 0.086(12) 0.099(13) -0.001(10) 0.007(8) 0.017(9)
C31 0.085(12) 0.090(13) 0.107(15) -0.016(11) 0.002(11) 0.009(10)
C32 0.062(9) 0.078(11) 0.090(12) 0.004(9) -0.003(9) -0.005(8)
C33 0.140(19) 0.18(2) 0.090(15) 0.010(15) 0.032(13) -0.010(16)
C34 0.102(14) 0.125(15) 0.061(10) 0.010(10) -0.003(9) -0.014(11)
C35 0.079(10) 0.081(11) 0.060(9) -0.001(8) -0.007(8) -0.003(8)
C36 0.102(11) 0.053(9) 0.087(12) -0.016(9) 0.017(9) 0.006(8)
C37 0.091(10) 0.060(9) 0.065(9) 0.016(8) 0.002(8) -0.017(7)
C38 0.054(8) 0.066(9) 0.069(10) -0.011(8) -0.001(7) 0.004(6)
C39 0.130(15) 0.062(11) 0.082(12) 0.000(9) 0.014(11) 0.007(10)
C40 0.110(13) 0.056(9) 0.083(12) 0.009(9) 0.005(10) 0.005(8)
C41 0.075(9) 0.046(7) 0.044(7) 0.007(6) 0.003(6) -0.013(6)
C42 0.066(8) 0.079(9) 0.038(7) -0.011(7) 0.010(6) 0.004(7)
C43 0.063(8) 0.050(8) 0.067(9) -0.005(6) 0.004(7) 0.010(6)
C44 0.058(7) 0.052(7) 0.055(8) 0.000(6) 0.000(6) 0.017(6)
C45 0.051(7) 0.043(7) 0.064(8) -0.004(6) 0.009(6) -0.001(5)
C46 0.060(8) 0.066(9) 0.070(9) -0.009(7) 0.013(7) -0.007(7)
C47 0.058(8) 0.052(8) 0.103(12) -0.013(8) 0.019(8) -0.011(6)
C48 0.057(8) 0.068(9) 0.073(10) -0.005(8) -0.009(7) -0.003(7)
C49 0.067(9) 0.059(8) 0.066(9) 0.002(7) -0.009(7) -0.007(7)
C50 0.056(7) 0.034(6) 0.066(8) 0.006(6) 0.006(6) -0.006(5)
C51 0.059(8) 0.081(11) 0.061(9) 0.021(8) 0.001(7) 0.011(7)
C52 0.064(8) 0.054(8) 0.058(9) -0.002(7) 0.009(7) -0.004(6)
C53 0.076(10) 0.126(15) 0.069(11) -0.002(11) 0.011(8) -0.004(10)
C54 0.076(12) 0.16(2) 0.068(11) 0.013(12) 0.006(9) -0.033(11)
C55 0.099(15) 0.109(18) 0.14(2) -0.016(16) 0.017(15) -0.020(13)
C56 0.115(16) 0.100(15) 0.124(18) -0.008(13) 0.037(14) -0.005(11)
C57 0.079(11) 0.088(12) 0.091(12) -0.033(10) 0.028(9) -0.004(8)
C58 0.186(19) 0.23(2) 0.099(14) 0.051(16) -0.040(14) -0.040(17)
C59 0.057(8) 0.057(8) 0.059(8) 0.009(7) 0.007(6) 0.005(6)
C60 0.078(10) 0.089(11) 0.063(9) 0.004(8) -0.012(8) 0.024(8)
C61 0.088(12) 0.087(12) 0.087(12) -0.004(10) 0.007(10) -0.014(9)
C62 0.068(10) 0.128(16) 0.071(10) -0.006(11) 0.001(8) -0.003(11)
C63 0.078(11) 0.084(12) 0.084(11) 0.021(9) -0.006(9) 0.015(8)
C64 0.067(9) 0.084(11) 0.066(9) 0.011(8) 0.004(8) 0.006(7)
C65 0.23(3) 0.087(14) 0.122(17) 0.043(12) -0.069(17) 0.000(15)
C66 0.105(13) 0.135(16) 0.041(8) -0.007(9) -0.006(8) 0.005(11)
C67 0.059(9) 0.097(11) 0.037(7) 0.004(7) 0.003(6) 0.021(7)
C68 0.051(7) 0.089(11) 0.047(8) -0.007(7) 0.004(6) -0.007(6)
C69 0.044(6) 0.060(8) 0.064(8) -0.007(7) -0.002(6) 0.001(6)
C70 0.039(6) 0.045(7) 0.057(8) -0.013(6) 0.004(5) 0.008(5)
C71 0.047(7) 0.055(8) 0.069(9) -0.009(7) 0.003(6) -0.012(6)
C72 0.056(8) 0.087(10) 0.042(7) 0.017(7) -0.012(6) -0.002(6)
C73 0.047(7) 0.053(7) 0.038(6) -0.012(5) -0.014(5) 0.002(5)
C74 0.042(7) 0.070(9) 0.052(7) -0.007(6) 0.009(6) -0.006(5)
C75 0.055(7) 0.059(8) 0.043(6) 0.015(6) -0.006(5) 0.000(6)
C76 0.060(8) 0.059(8) 0.046(7) 0.001(6) -0.020(6) 0.003(6)
C77 0.046(7) 0.067(8) 0.044(7) -0.014(6) 0.007(6) 0.006(5)
C78 0.054(8) 0.089(11) 0.063(9) 0.010(7) -0.001(7) -0.012(6)
C79 0.024(6) 0.107(12) 0.072(9) 0.012(8) 0.000(6) 0.001(6)
C80 0.043(7) 0.063(8) 0.058(8) -0.010(7) 0.007(6) 0.004(6)
C81 0.046(7) 0.046(7) 0.059(8) 0.001(6) 0.002(6) 0.000(5)
C82 0.045(7) 0.041(6) 0.070(9) 0.008(6) 0.005(6) -0.002(5)
C83 0.053(5) 0.048(6) 0.049(5) 0.000(5) 0.004(4) 0.005(4)
C84 0.056(7) 0.048(7) 0.051(7) 0.012(6) 0.012(6) 0.007(5)
C85 0.068(9) 0.086(11) 0.047(8) 0.004(7) -0.005(7) 0.002(7)
C86 0.089(10) 0.042(7) 0.076(9) 0.005(7) -0.020(8) 0.010(6)
C87 0.068(8) 0.055(8) 0.050(8) -0.007(6) -0.002(6) 0.007(6)
C88 0.068(9) 0.083(10) 0.033(7) 0.013(7) -0.009(6) 0.011(7)
C89 0.067(8) 0.057(8) 0.051(7) 0.022(6) -0.008(6) 0.011(6)
C90 0.112(13) 0.122(15) 0.065(10) -0.028(10) -0.025(9) 0.024(11)
C91 0.043(7) 0.081(9) 0.043(7) -0.010(7) -0.007(6) -0.002(6)
C92 0.048(8) 0.099(12) 0.081(11) -0.010(9) 0.024(7) 0.006(7)
C93 0.075(11) 0.093(12) 0.105(14) -0.010(11) -0.007(10) 0.017(9)
C94 0.063(11) 0.149(18) 0.068(11) -0.034(12) 0.010(9) 0.000(11)
C95 0.077(11) 0.124(16) 0.081(11) 0.004(12) 0.016(9) -0.026(12)
C96 0.071(9) 0.068(10) 0.079(10) -0.001(8) 0.005(8) -0.025(7)

loop_
_atom_type_symbol
_atom_type_description
_atom_type_scat_dispersion_real
_atom_type_scat_dispersion_imag
_atom_type_scat_source
C C 0.0033 0.0016 'International Tables Vol C Tables 4.2.6.8 and 6.1.1.4'
H H 0.0000 0.0000 'International Tables Vol C Tables 4.2.6.8 and 6.1.1.4'
O O 0.0106 0.0060 'International Tables Vol C Tables 4.2.6.8 and 6.1.1.4'
Br Br -0.2901 2.4595 'International Tables Vol C Tables 4.2.6.8 and 6.1.1.4'

loop_
_geom_angle_atom_site_label_1
_geom_angle_atom_site_label_2
_geom_angle_atom_site_label_3
_geom_angle
C23 O1 C26 118.0(14)
C58 O3 C55 110(2)
C87 O5 C90 119.1(11)
C2 C1 H1A 109.5
C2 C1 H1B 109.5
H1A C1 H1B 109.5
C2 C1 H1C 109.5
H1A C1 H1C 109.5
H1B C1 H1C 109.5
C1 C2 C3 111.6(19)
C1 C2 H2A 109.3
C3 C2 H2A 109.3
C1 C2 H2B 109.3
C3 C2 H2B 109.3
H2A C2 H2B 108.0
C4 C3 C8 118.1(14)
C4 C3 C2 122.8(18)
C8 C3 C2 119.0(17)
C3 C4 C5 121.2(15)
C3 C4 H4 119.4
C5 C4 H4 119.4
C4 C5 C6 122.0(15)
C4 C5 H5 119.0
C6 C5 H5 119.0
C5 C6 C7 117.2(12)
C5 C6 C9 120.9(12)
C7 C6 C9 121.7(12)
C8 C7 C6 119.2(14)
C8 C7 H7 120.4
C6 C7 H7 120.4
C3 C8 C7 122.1(15)
C3 C8 H8 118.9
C7 C8 H8 118.9
C10 C9 C6 121.4(10)
C10 C9 C18 117.1(11)
C6 C9 C18 121.1(11)
C9 C10 C11 124.1(10)
C9 C10 H10 118.0
C11 C10 H10 118.0
C10 C11 C27 113.3(10)
C10 C11 C12 108.2(10)
C27 C11 C12 112.8(10)
C10 C11 H11 107.4
C27 C11 H11 107.4
C12 C11 H11 107.4
C19 C12 C13 112.8(10)
C19 C12 C11 114.7(11)
C13 C12 C11 109.6(10)
C19 C12 H12 106.4
C13 C12 H12 106.4
C11 C12 H12 106.4
C18 C13 C14 117.6(13)
C18 C13 C12 118.9(11)
C14 C13 C12 123.5(12)
C15 C14 C13 122.8(13)
C15 C14 H14 118.6
C13 C14 H14 118.6
C16 C15 C14 118.1(13)
C16 C15 H15 121.0
C14 C15 H15 121.0
C17 C16 C15 120.9(13)
C17 C16 Br1 120.9(11)
C15 C16 Br1 118.2(10)
C16 C17 C18 121.7(12)
C16 C17 H17 119.2
C18 C17 H17 119.2
C13 C18 C17 118.7(11)
C13 C18 C9 119.1(12)
C17 C18 C9 122.1(11)
O2 C19 C20 120.1(13)
O2 C19 C12 120.1(14)
C20 C19 C12 119.8(12)
C21 C20 C25 117.6(12)
C21 C20 C19 122.4(12)
C25 C20 C19 119.9(13)
C22 C21 C20 120.6(13)
C22 C21 H21 119.7
C20 C21 H21 119.7
C23 C22 C21 120.9(14)
C23 C22 H22 119.6
C21 C22 H22 119.6
C22 C23 C24 120.8(15)
C22 C23 O1 115.6(15)
C24 C23 O1 123.6(14)
C23 C24 C25 120.7(13)
C23 C24 H24 119.6
C25 C24 H24 119.6
C24 C25 C20 119.4(12)
C24 C25 H25 120.3
C20 C25 H25 120.3
O1 C26 H26A 109.5
O1 C26 H26B 109.5
H26A C26 H26B 109.5
O1 C26 H26C 109.5
H26A C26 H26C 109.5
H26B C26 H26C 109.5
C32 C27 C28 117.9(14)
C32 C27 C11 121.0(13)
C28 C27 C11 121.1(12)
C27 C28 C29 118.5(14)
C27 C28 H28 120.7
C29 C28 H28 120.7
C30 C29 C28 121.4(15)
C30 C29 H29 119.3
C28 C29 H29 119.3
C31 C30 C29 119.3(17)
C31 C30 H30 120.4
C29 C30 H30 120.4
C30 C31 C32 121.4(17)
C30 C31 H31 119.3
C32 C31 H31 119.3
C31 C32 C27 121.4(15)
C31 C32 H32 119.3
C27 C32 H32 119.3
C34 C33 H33A 109.5
C34 C33 H33B 109.5
H33A C33 H33B 109.5
C34 C33 H33C 109.5
H33A C33 H33C 109.5
H33B C33 H33C 109.5
C33 C34 C35 113.0(14)
C33 C34 H34A 109.0
C35 C34 H34A 109.0
C33 C34 H34B 109.0
C35 C34 H34B 109.0
H34A C34 H34B 107.8
C40 C35 C36 116.5(15)
C40 C35 C34 123.9(16)
C36 C35 C34 119.5(15)
C37 C36 C35 121.7(14)
C37 C36 H36 119.1
C35 C36 H36 119.1
C36 C37 C38 121.4(13)
C36 C37 H37 119.3
C38 C37 H37 119.3
C39 C38 C37 115.9(14)
C39 C38 C41 124.1(14)
C37 C38 C41 119.9(13)
C38 C39 C40 122.9(16)
C38 C39 H39 118.6
C40 C39 H39 118.6
C35 C40 C39 121.4(15)
C35 C40 H40 119.3
C39 C40 H40 119.3
C42 C41 C50 120.0(11)
C42 C41 C38 119.6(12)
C50 C41 C38 120.3(11)
C41 C42 C43 124.4(12)
C41 C42 H42 117.8
C43 C42 H42 117.8
C59 C43 C42 113.8(11)
C59 C43 C44 111.9(10)
C42 C43 C44 108.6(10)
C59 C43 H43 107.5
C42 C43 H43 107.5
C44 C43 H43 107.5
C51 C44 C45 112.0(11)
C51 C44 C43 109.6(10)
C45 C44 C43 111.7(10)
C51 C44 H44 107.8
C45 C44 H44 107.8
C43 C44 H44 107.8
C46 C45 C50 119.4(11)
C46 C45 C44 121.4(11)
C50 C45 C44 119.2(10)
C47 C46 C45 119.6(12)
C47 C46 H46 120.2
C45 C46 H46 120.2
C48 C47 C46 120.3(12)
C48 C47 H47 119.8
C46 C47 H47 119.8
C47 C48 C49 121.9(11)
C47 C48 Br2 119.4(11)
C49 C48 Br2 118.7(11)
C48 C49 C50 117.8(13)
C48 C49 H49 121.1
C50 C49 H49 121.1
C45 C50 C49 120.9(11)
C45 C50 C41 118.7(10)
C49 C50 C41 120.3(12)
O4 C51 C52 119.7(13)
O4 C51 C44 120.8(13)
C52 C51 C44 119.5(13)
C53 C52 C57 116.6(15)
C53 C52 C51 120.2(14)
C57 C52 C51 123.2(14)
C52 C53 C54 120.6(18)
C52 C53 H53 119.7
C54 C53 H53 119.7
C55 C54 C53 116.3(18)
C55 C54 H54 121.8
C53 C54 H54 121.8
C56 C55 C54 124(2)
C56 C55 O3 114(2)
C54 C55 O3 122(2)
C55 C56 C57 119(2)
C55 C56 H56 120.6
C57 C56 H56 120.6
C56 C57 C52 124.0(18)
C56 C57 H57 118.0
C52 C57 H57 118.0
O3 C58 H58A 109.5
O3 C58 H58B 109.4
H58A C58 H58B 109.5
O3 C58 H58C 109.6
H58A C58 H58C 109.5
H58B C58 H58C 109.5
C60 C59 C64 116.8(12)
C60 C59 C43 121.1(11)
C64 C59 C43 122.1(12)
C59 C60 C61 121.8(14)
C59 C60 H60 119.1
C61 C60 H60 119.1
C62 C61 C60 120.3(16)
C62 C61 H61 119.9
C60 C61 H61 119.9
C61 C62 C63 118.9(14)
C61 C62 H62 120.5
C63 C62 H62 120.5
C64 C63 C62 120.4(14)
C64 C63 H63 119.8
C62 C63 H63 119.8
C59 C64 C63 121.7(14)
C59 C64 H64 119.2
C63 C64 H64 119.2
C66 C65 H65A 109.5
C66 C65 H65B 109.5
H65A C65 H65B 109.5
C66 C65 H65C 109.5
H65A C65 H65C 109.5
H65B C65 H65C 109.5
C65 C66 C67 114.5(14)
C65 C66 H66A 108.6
C67 C66 H66A 108.6
C65 C66 H66B 108.6
C67 C66 H66B 108.6
H66A C66 H66B 107.6
C68 C67 C72 118.0(11)
C68 C67 C66 122.3(13)
C72 C67 C66 119.7(14)
C69 C68 C67 120.0(12)
C69 C68 H68 120.0
C67 C68 H68 120.0
C68 C69 C70 122.7(13)
C68 C69 H69 118.7
C70 C69 H69 118.7
C69 C70 C71 117.2(11)
C69 C70 C73 120.3(11)
C71 C70 C73 122.5(10)
C72 C71 C70 119.9(11)
C72 C71 H71 120.0
C70 C71 H71 120.0
C71 C72 C67 122.0(13)
C71 C72 H72 119.0
C67 C72 H72 119.0
C74 C73 C70 121.9(10)
C74 C73 C82 118.8(10)
C70 C73 C82 119.4(11)
C73 C74 C75 123.5(11)
C73 C74 H74 118.2
C75 C74 H74 118.2
C91 C75 C74 111.0(9)
C91 C75 C76 112.0(10)
C74 C75 C76 110.1(10)
C91 C75 H75 107.9
C74 C75 H75 107.9
C76 C75 H75 107.9
C77 C76 C83 110.2(9)
C77 C76 C75 111.8(10)
C83 C76 C75 108.7(10)
C77 C76 H76 108.7
C83 C76 H76 108.7
C75 C76 H76 108.7
C78 C77 C82 118.4(11)
C78 C77 C76 122.7(11)
C82 C77 C76 118.8(10)
C77 C78 C79 121.8(12)
C77 C78 H78 119.1
C79 C78 H78 119.1
C80 C79 C78 118.7(11)
C80 C79 H79 120.6
C78 C79 H79 120.6
C79 C80 C81 121.4(11)
C79 C80 Br3 119.4(9)
C81 C80 Br3 119.2(9)
C80 C81 C82 121.0(11)
C80 C81 H81 119.5
C82 C81 H81 119.5
C81 C82 C77 118.4(10)
C81 C82 C73 121.3(11)
C77 C82 C73 120.0(11)
O6 C83 C84 119.3(11)
O6 C83 C76 119.0(11)
C84 C83 C76 121.7(10)
C89 C84 C85 118.1(12)
C89 C84 C83 118.3(11)
C85 C84 C83 123.6(10)
C86 C85 C84 119.1(12)
C86 C85 H85 120.5
C84 C85 H85 120.5
C87 C86 C85 122.0(12)
C87 C86 H86 119.0
C85 C86 H86 119.0
O5 C87 C86 117.4(11)
O5 C87 C88 123.7(11)
C86 C87 C88 118.9(11)
C89 C88 C87 120.1(11)
C89 C88 H88 120.0
C87 C88 H88 119.9
C88 C89 C84 121.9(12)
C88 C89 H89 119.0
C84 C89 H89 119.0
O5 C90 H90A 109.5
O5 C90 H90B 109.5
H90A C90 H90B 109.5
O5 C90 H90C 109.5
H90A C90 H90C 109.5
H90B C90 H90C 109.5
C96 C91 C92 118.3(13)
C96 C91 C75 121.7(13)
C92 C91 C75 120.0(12)
C93 C92 C91 119.8(15)
C93 C92 H92 120.1
C91 C92 H92 120.1
C94 C93 C92 120.9(16)
C94 C93 H93 119.6
C92 C93 H93 119.6
C95 C94 C93 119.7(17)
C95 C94 H94 120.1
C93 C94 H94 120.1
C94 C95 C96 121.2(17)
C94 C95 H95 119.4
C96 C95 H95 119.4
C91 C96 C95 120.1(15)
C91 C96 H96 119.9
C95 C96 H96 119.9

loop_
_geom_bond_atom_site_label_1
_geom_bond_atom_site_label_2
_geom_bond_distance
Br1 C16 1.897(14)
Br2 C48 1.917(12)
Br3 C80 1.909(11)
O1 C23 1.407(17)
O1 C26 1.407(19)
O2 C19 1.228(15)
O3 C58 1.32(2)
O3 C55 1.52(3)
O4 C51 1.212(15)
O5 C87 1.362(14)
O5 C90 1.414(16)
O6 C83 1.213(14)
C1 C2 1.495(13)
C1 H1A 0.9600
C1 H1B 0.9600
C1 H1C 0.9600
C2 C3 1.54(2)
C2 H2A 0.9700
C2 H2B 0.9700
C3 C4 1.36(2)
C3 C8 1.37(2)
C4 C5 1.37(2)
C4 H4 0.9300
C5 C6 1.378(17)
C5 H5 0.9300
C6 C7 1.408(19)
C6 C9 1.479(16)
C7 C8 1.38(2)
C7 H7 0.9300
C8 H8 0.9300
C9 C10 1.346(17)
C9 C18 1.479(15)
C10 C11 1.510(16)
C10 H10 0.9300
C11 C27 1.523(17)
C11 C12 1.524(16)
C11 H11 0.9800
C12 C19 1.496(18)
C12 C13 1.511(18)
C12 H12 0.9800
C13 C18 1.388(17)
C13 C14 1.406(17)
C14 C15 1.38(2)
C14 H14 0.9300
C15 C16 1.367(19)
C15 H15 0.9300
C16 C17 1.359(16)
C17 C18 1.400(16)
C17 H17 0.9300
C19 C20 1.490(19)
C20 C21 1.401(18)
C20 C25 1.410(17)
C21 C22 1.361(19)
C21 H21 0.9300
C22 C23 1.35(2)
C22 H22 0.9300
C23 C24 1.35(2)
C24 C25 1.383(19)
C24 H24 0.9300
C25 H25 0.9300
C26 H26A 0.9600
C26 H26B 0.9600
C26 H26C 0.9600
C27 C32 1.389(19)
C27 C28 1.390(19)
C28 C29 1.42(2)
C28 H28 0.9300
C29 C30 1.36(2)
C29 H29 0.9300
C30 C31 1.34(2)
C30 H30 0.9300
C31 C32 1.37(2)
C31 H31 0.9300
C32 H32 0.9300
C33 C34 1.49(2)
C33 H33A 0.9600
C33 H33B 0.9600
C33 H33C 0.9600
C34 C35 1.52(2)
C34 H34A 0.9700
C34 H34B 0.9700
C35 C40 1.37(2)
C35 C36 1.39(2)
C36 C37 1.387(19)
C36 H36 0.9300
C37 C38 1.395(19)
C37 H37 0.9300
C38 C39 1.363(19)
C38 C41 1.491(18)
C39 C40 1.39(2)
C39 H39 0.9300
C40 H40 0.9300
C41 C42 1.322(16)
C41 C50 1.484(16)
C42 C43 1.502(17)
C42 H42 0.9300
C43 C59 1.489(17)
C43 C44 1.565(16)
C43 H43 0.9800
C44 C51 1.523(18)
C44 C45 1.527(15)
C44 H44 0.9800
C45 C46 1.391(16)
C45 C50 1.393(16)
C46 C47 1.383(17)
C46 H46 0.9300
C47 C48 1.359(18)
C47 H47 0.9300
C48 C49 1.391(18)
C49 C50 1.392(16)
C49 H49 0.9300
C51 C52 1.476(19)
C52 C53 1.363(19)
C52 C57 1.40(2)
C53 C54 1.44(2)
C53 H53 0.9300
C54 C55 1.39(3)
C54 H54 0.9300
C55 C56 1.32(3)
C56 C57 1.33(2)
C56 H56 0.9300
C57 H57 0.9300
C58 H58A 0.9601
C58 H58B 0.9600
C58 H58C 0.9599
C59 C60 1.376(18)
C59 C64 1.374(17)
C60 C61 1.39(2)
C60 H60 0.9300
C61 C62 1.35(2)
C61 H61 0.9300
C62 C63 1.38(2)
C62 H62 0.9300
C63 C64 1.377(19)
C63 H63 0.9300
C64 H64 0.9300
C65 C66 1.45(2)
C65 H65A 0.9600
C65 H65B 0.9600
C65 H65C 0.9600
C66 C67 1.572(17)
C66 H66A 0.9700
C66 H66B 0.9700
C67 C68 1.382(19)
C67 C72 1.383(18)
C68 C69 1.357(17)
C68 H68 0.9300
C69 C70 1.384(15)
C69 H69 0.9300
C70 C71 1.394(16)
C70 C73 1.495(15)
C71 C72 1.367(16)
C71 H71 0.9300
C72 H72 0.9300
C73 C74 1.344(16)
C73 C82 1.500(15)
C74 C75 1.508(16)
C74 H74 0.9300
C75 C91 1.504(17)
C75 C76 1.562(15)
C75 H75 0.9800
C76 C77 1.515(17)
C76 C83 1.527(16)
C76 H76 0.9800
C77 C78 1.381(16)
C77 C82 1.417(16)
C78 C79 1.390(18)
C78 H78 0.9300
C79 C80 1.348(16)
C79 H79 0.9300
C80 C81 1.372(15)
C81 C82 1.382(16)
C81 H81 0.9300
C83 C84 1.473(16)
C84 C89 1.390(15)
C84 C85 1.415(17)
C85 C86 1.387(17)
C85 H85 0.9300
C86 C87 1.374(16)
C86 H86 0.9300
C87 C88 1.393(17)
C88 C89 1.370(16)
C88 H88 0.9300
C89 H89 0.9300
C90 H90A 0.9600
C90 H90B 0.9600
C90 H90C 0.9600
C91 C96 1.384(18)
C91 C92 1.391(19)
C92 C93 1.38(2)
C92 H92 0.9300
C93 C94 1.38(2)
C93 H93 0.9300
C94 C95 1.33(3)
C94 H94 0.9300
C95 C96 1.39(2)
C95 H95 0.9300
C96 H96 0.9300
